data_2228671
loop_
_publ_author_name
'Yuvaraj, Haldorai'
'Sundaramoorthy, S.'
'Velmurugan, D.'
'Kalkhambkar, Rajesh G.'

_publ_section_title
;
 (<i>Z</i>)-2-[2-(4-Methylbenzylidene)hydrazinyl]pyridine
;
_journal_coeditor_code BT5435
_journal_issue 1
_journal_name_full 'Acta Crystallographica Section E'
_journal_page_first o178
_journal_paper_doi 10.1107/S1600536810052372
_journal_volume 67
_journal_year 2011
_chemical_formula_iupac 'C13 H13 N3'
_chemical_formula_moiety 'C13 H13 N3'
_chemical_formula_sum 'C13 H13 N3'
_chemical_formula_weight 211.26
_chemical_name_systematic
;
(<i>Z</i>)-2-[2-(4-Methylbenzylidene)hydrazinyl]pyridine
;
_space_group_IT_number 14
_symmetry_cell_setting monoclinic
_symmetry_space_group_name_Hall '-P 2ybc'
_symmetry_space_group_name_H-M 'P 1 21/c 1'
_atom_sites_solution_hydrogens geom
_atom_sites_solution_primary direct
_atom_sites_solution_secondary difmap
_audit_creation_method SHELXL-97
_cell_angle_alpha 90.00
_cell_angle_beta 92.699(5)
_cell_angle_gamma 90.00
_cell_formula_units_Z 4
_cell_length_a 5.2385(8)
_cell_length_b 10.7215(17)
_cell_length_c 20.590(3)
_cell_measurement_reflns_used 715
_cell_measurement_temperature 293(2)
_cell_measurement_theta_max 28.44
_cell_measurement_theta_min 1.98
_cell_volume 1155.1(3)
_computing_cell_refinement 'SAINT (Bruker, 2008)'
_computing_data_collection 'APEX2 (Bruker, 2008)'
_computing_data_reduction 'SAINT (Bruker, 2008)'
_computing_molecular_graphics 'ORTEP-3 (Farrugia, 1997)'
_computing_publication_material 'SHELXL97 (Sheldrick, 2008) and PLATON (Spek, 2009)'
_computing_structure_refinement 'SHELXL97 (Sheldrick, 2008)'
_computing_structure_solution 'SHELXS97 (Sheldrick, 2008)'
_diffrn_ambient_temperature 293(2)
_diffrn_measured_fraction_theta_full 1.000
_diffrn_measured_fraction_theta_max 0.984
_diffrn_measurement_device_type 'Bruker SMART APEXII area-detector'
_diffrn_measurement_method '\w and \f'
_diffrn_radiation_monochromator graphite
_diffrn_radiation_source 'fine-focus sealed tube'
_diffrn_radiation_type MoK\a
_diffrn_radiation_wavelength 0.71073
_diffrn_reflns_av_R_equivalents 0.0269
_diffrn_reflns_av_sigmaI/netI 0.0301
_diffrn_reflns_limit_h_max 6
_diffrn_reflns_limit_h_min -6
_diffrn_reflns_limit_k_max 14
_diffrn_reflns_limit_k_min -12
_diffrn_reflns_limit_l_max 27
_diffrn_reflns_limit_l_min -27
_diffrn_reflns_number 10622
_diffrn_reflns_theta_full 25.00
_diffrn_reflns_theta_max 28.44
_diffrn_reflns_theta_min 1.98
_diffrn_standards_number 0
_exptl_absorpt_coefficient_mu 0.075
_exptl_absorpt_correction_T_max 0.984
_exptl_absorpt_correction_T_min 0.981
_exptl_absorpt_correction_type multi-scan
_exptl_absorpt_process_details '(SADABS; Bruker, 2008)'
_exptl_crystal_colour colourless
_exptl_crystal_density_diffrn 1.215
_exptl_crystal_density_method 'not measured'
_exptl_crystal_description Block
_exptl_crystal_F_000 448
_exptl_crystal_size_max 0.26
_exptl_crystal_size_mid 0.23
_exptl_crystal_size_min 0.21
_refine_diff_density_max 0.135
_refine_diff_density_min -0.107
_refine_ls_extinction_coef 0.011(3)
_refine_ls_extinction_expression Fc^*^=kFc[1+0.001xFc^2^\l^3^/sin(2\q)]^-1/4^
_refine_ls_extinction_method 'SHELXL97 (Sheldrick, 2008)'
_refine_ls_goodness_of_fit_ref 1.003
_refine_ls_hydrogen_treatment constr
_refine_ls_matrix_type full
_refine_ls_number_parameters 147
_refine_ls_number_reflns 2850
_refine_ls_number_restraints 0
_refine_ls_restrained_S_all 1.003
_refine_ls_R_factor_all 0.1177
_refine_ls_R_factor_gt 0.0451
_refine_ls_shift/su_max 0.000
_refine_ls_shift/su_mean 0.000
_refine_ls_structure_factor_coef Fsqd
_refine_ls_weighting_details 'calc w=1/[\s^2^(Fo^2^)+(0.0649P)^2^+0.0987P] where P=(Fo^2^+2Fc^2^)/3'
_refine_ls_weighting_scheme calc
_refine_ls_wR_factor_gt 0.1151
_refine_ls_wR_factor_ref 0.1541
_reflns_number_gt 1341
_reflns_number_total 2850
_reflns_threshold_expression I>2\s(I)
_cod_data_source_file bt5435.cif
_cod_data_source_block I
_cod_original_cell_volume 1155.2(3)
_cod_original_sg_symbol_H-M 'P 21/c'
_cod_database_code 2228671
_cod_database_fobs_code 2228671

loop_
_symmetry_equiv_pos_as_xyz
'x, y, z'
'-x, y+1/2, -z+1/2'
'-x, -y, -z'
'x, -y-1/2, z-1/2'

loop_
_atom_site_type_symbol
_atom_site_label
_atom_site_fract_x
_atom_site_fract_y
_atom_site_fract_z
_atom_site_U_iso_or_equiv
_atom_site_adp_type
_atom_site_calc_flag
_atom_site_refinement_flags
_atom_site_occupancy
_atom_site_disorder_assembly
_atom_site_disorder_group
C C1 -0.2431(4) 0.01692(17) 0.21369(9) 0.0756(5) Uani d . 1 . .
H H1 -0.2750 0.0866 0.1877 0.091 Uiso calc R 1 . .
C C2 -0.3858(4) -0.00253(17) 0.26709(9) 0.0797(5) Uani d . 1 . .
H H2 -0.5119 0.0548 0.2766 0.096 Uiso calc R 1 . .
C C3 -0.3465(3) -0.10558(17) 0.30708(8) 0.0712(5) Uani d . 1 . .
C C4 -0.1622(4) -0.18826(18) 0.29040(9) 0.0852(6) Uani d . 1 . .
H H4 -0.1341 -0.2594 0.3156 0.102 Uiso calc R 1 . .
C C5 -0.0171(4) -0.16896(18) 0.23728(9) 0.0874(6) Uani d . 1 . .
H H5 0.1077 -0.2269 0.2276 0.105 Uiso calc R 1 . .
C C6 -0.0525(3) -0.06569(15) 0.19808(8) 0.0674(5) Uani d . 1 . .
C C7 -0.5002(4) -0.1260(2) 0.36606(9) 0.0936(6) Uani d . 1 . .
H H7A -0.4823 -0.2110 0.3801 0.140 Uiso calc R 1 . .
H H7B -0.6770 -0.1086 0.3553 0.140 Uiso calc R 1 . .
H H7C -0.4395 -0.0714 0.4003 0.140 Uiso calc R 1 . .
C C8 0.1072(3) -0.04777(17) 0.14289(8) 0.0731(5) Uani d . 1 . .
H H8 0.2328 -0.1063 0.1347 0.088 Uiso calc R 1 . .
C C9 0.1978(3) 0.15130(15) 0.01140(8) 0.0662(5) Uani d . 1 . .
C C10 -0.0022(4) 0.23520(18) 0.01634(9) 0.0813(5) Uani d . 1 . .
H H10 -0.1154 0.2281 0.0496 0.098 Uiso calc R 1 . .
C C11 -0.0290(4) 0.32800(19) -0.02841(10) 0.0907(6) Uani d . 1 . .
H H11 -0.1607 0.3857 -0.0258 0.109 Uiso calc R 1 . .
C C12 0.1387(4) 0.33637(19) -0.07751(11) 0.0951(6) Uani d . 1 . .
H H12 0.1231 0.3990 -0.1087 0.114 Uiso calc R 1 . .
C C13 0.3290(4) 0.2497(2) -0.07891(10) 0.0895(6) Uani d . 1 . .
H H13 0.4430 0.2554 -0.1121 0.107 Uiso calc R 1 . .
N N1 0.0784(3) 0.04629(14) 0.10557(6) 0.0720(4) Uani d . 1 . .
N N2 0.2388(3) 0.05650(13) 0.05528(6) 0.0749(4) Uani d . 1 . .
H H2A 0.3623 0.0046 0.0513 0.090 Uiso calc R 1 . .
N N3 0.3633(3) 0.15655(13) -0.03568(7) 0.0742(4) Uani d . 1 . .

loop_
_atom_site_aniso_label
_atom_site_aniso_U_11
_atom_site_aniso_U_22
_atom_site_aniso_U_33
_atom_site_aniso_U_12
_atom_site_aniso_U_13
_atom_site_aniso_U_23
C1 0.0777(12) 0.0642(10) 0.0860(12) 0.0007(9) 0.0162(9) 0.0076(9)
C2 0.0744(12) 0.0739(12) 0.0927(12) 0.0054(10) 0.0244(10) 0.0042(10)
C3 0.0665(11) 0.0751(11) 0.0727(10) -0.0031(9) 0.0112(8) 0.0009(9)
C4 0.0932(14) 0.0836(13) 0.0798(12) 0.0151(11) 0.0158(10) 0.0178(10)
C5 0.0928(14) 0.0874(13) 0.0837(12) 0.0246(11) 0.0219(11) 0.0115(10)
C6 0.0682(11) 0.0661(10) 0.0687(10) -0.0004(9) 0.0094(8) -0.0022(8)
C7 0.0926(14) 0.1023(15) 0.0878(13) 0.0005(12) 0.0244(11) 0.0100(11)
C8 0.0754(12) 0.0720(11) 0.0729(10) 0.0023(9) 0.0137(9) -0.0022(9)
C9 0.0638(11) 0.0657(11) 0.0693(10) -0.0110(9) 0.0067(8) -0.0058(8)
C10 0.0767(12) 0.0795(12) 0.0884(12) 0.0016(11) 0.0117(10) -0.0051(11)
C11 0.0797(14) 0.0773(13) 0.1152(16) 0.0026(10) 0.0057(12) 0.0009(12)
C12 0.0857(15) 0.0804(13) 0.1190(16) -0.0064(12) 0.0035(13) 0.0221(12)
C13 0.0778(13) 0.0941(14) 0.0976(14) -0.0129(12) 0.0151(10) 0.0157(12)
N1 0.0709(9) 0.0764(10) 0.0699(8) -0.0061(7) 0.0162(7) -0.0064(8)
N2 0.0737(10) 0.0783(10) 0.0741(9) 0.0027(8) 0.0191(7) 0.0002(8)
N3 0.0671(9) 0.0762(10) 0.0801(9) -0.0092(7) 0.0115(8) 0.0036(8)

loop_
_atom_type_symbol
_atom_type_description
_atom_type_scat_dispersion_real
_atom_type_scat_dispersion_imag
_atom_type_scat_source
C C 0.0033 0.0016 'International Tables Vol C Tables 4.2.6.8 and 6.1.1.4'
H H 0.0000 0.0000 'International Tables Vol C Tables 4.2.6.8 and 6.1.1.4'
N N 0.0061 0.0033 'International Tables Vol C Tables 4.2.6.8 and 6.1.1.4'

loop_
_geom_angle_atom_site_label_1
_geom_angle_atom_site_label_2
_geom_angle_atom_site_label_3
_geom_angle_site_symmetry_1
_geom_angle_site_symmetry_3
_geom_angle
_geom_angle_publ_flag
C2 C1 C6 . . 120.95(17) ?
C2 C1 H1 . . 119.5 ?
C6 C1 H1 . . 119.5 ?
C1 C2 C3 . . 121.63(17) ?
C1 C2 H2 . . 119.2 ?
C3 C2 H2 . . 119.2 ?
C4 C3 C2 . . 117.02(16) ?
C4 C3 C7 . . 121.33(17) ?
C2 C3 C7 . . 121.65(17) ?
C3 C4 C5 . . 121.69(18) ?
C3 C4 H4 . . 119.2 ?
C5 C4 H4 . . 119.2 ?
C4 C5 C6 . . 121.46(18) ?
C4 C5 H5 . . 119.3 ?
C6 C5 H5 . . 119.3 ?
C5 C6 C1 . . 117.22(16) ?
C5 C6 C8 . . 119.79(16) ?
C1 C6 C8 . . 122.99(16) ?
C3 C7 H7A . . 109.5 ?
C3 C7 H7B . . 109.5 ?
H7A C7 H7B . . 109.5 ?
C3 C7 H7C . . 109.5 ?
H7A C7 H7C . . 109.5 ?
H7B C7 H7C . . 109.5 ?
N1 C8 C6 . . 121.34(17) ?
N1 C8 H8 . . 119.3 ?
C6 C8 H8 . . 119.3 ?
N3 C9 N2 . . 115.09(16) ?
N3 C9 C10 . . 123.05(17) ?
N2 C9 C10 . . 121.86(17) ?
C11 C10 C9 . . 118.63(18) ?
C11 C10 H10 . . 120.7 ?
C9 C10 H10 . . 120.7 ?
C10 C11 C12 . . 119.8(2) ?
C10 C11 H11 . . 120.1 ?
C12 C11 H11 . . 120.1 ?
C13 C12 C11 . . 117.68(19) ?
C13 C12 H12 . . 121.2 ?
C11 C12 H12 . . 121.2 ?
N3 C13 C12 . . 124.55(19) ?
N3 C13 H13 . . 117.7 ?
C12 C13 H13 . . 117.7 ?
C8 N1 N2 . . 117.46(15) ?
N1 N2 C9 . . 118.41(15) ?
N1 N2 H2A . . 120.8 ?
C9 N2 H2A . . 120.8 ?
C9 N3 C13 . . 116.24(17) ?

loop_
_geom_bond_atom_site_label_1
_geom_bond_atom_site_label_2
_geom_bond_site_symmetry_2
_geom_bond_distance
_geom_bond_publ_flag
C1 C2 . 1.374(2) ?
C1 C6 . 1.383(2) ?
C1 H1 . 0.9300 ?
C2 C3 . 1.387(2) ?
C2 H2 . 0.9300 ?
C3 C4 . 1.366(2) ?
C3 C7 . 1.504(2) ?
C4 C5 . 1.377(3) ?
C4 H4 . 0.9300 ?
C5 C6 . 1.378(2) ?
C5 H5 . 0.9300 ?
C6 C8 . 1.455(2) ?
C7 H7A . 0.9600 ?
C7 H7B . 0.9600 ?
C7 H7C . 0.9600 ?
C8 N1 . 1.273(2) ?
C8 H8 . 0.9300 ?
C9 N3 . 1.332(2) ?
C9 N2 . 1.370(2) ?
C9 C10 . 1.388(2) ?
C10 C11 . 1.359(2) ?
C10 H10 . 0.9300 ?
C11 C12 . 1.373(3) ?
C11 H11 . 0.9300 ?
C12 C13 . 1.364(3) ?
C12 H12 . 0.9300 ?
C13 N3 . 1.344(2) ?
C13 H13 . 0.9300 ?
N1 N2 . 1.3680(17) ?
N2 H2A . 0.8600 ?

loop_
_geom_hbond_atom_site_label_D
_geom_hbond_atom_site_label_H
_geom_hbond_atom_site_label_A
_geom_hbond_site_symmetry_A
_geom_hbond_distance_DH
_geom_hbond_distance_HA
_geom_hbond_distance_DA
_geom_hbond_angle_DHA
_geom_hbond_publ_flag
N2 H2A N3 3_655 0.86 2.28 3.131(2) 170 y

loop_
_geom_torsion_atom_site_label_1
_geom_torsion_atom_site_label_2
_geom_torsion_atom_site_label_3
_geom_torsion_atom_site_label_4
_geom_torsion_site_symmetry_1
_geom_torsion_site_symmetry_2
_geom_torsion_site_symmetry_3
_geom_torsion_site_symmetry_4
_geom_torsion
_geom_torsion_publ_flag
C6 C1 C2 C3 . . . . -0.5(3) ?
C1 C2 C3 C4 . . . . -1.1(3) ?
C1 C2 C3 C7 . . . . 179.13(16) ?
C2 C3 C4 C5 . . . . 1.6(3) ?
C7 C3 C4 C5 . . . . -178.62(18) ?
C3 C4 C5 C6 . . . . -0.6(3) ?
C4 C5 C6 C1 . . . . -1.0(3) ?
C4 C5 C6 C8 . . . . 179.16(17) ?
C2 C1 C6 C5 . . . . 1.5(3) ?
C2 C1 C6 C8 . . . . -178.67(16) ?
C5 C6 C8 N1 . . . . 179.65(16) ?
C1 C6 C8 N1 . . . . -0.2(3) ?
N3 C9 C10 C11 . . . . -0.8(3) ?
N2 C9 C10 C11 . . . . 179.07(15) ?
C9 C10 C11 C12 . . . . 0.6(3) ?
C10 C11 C12 C13 . . . . -0.3(3) ?
C11 C12 C13 N3 . . . . 0.2(3) ?
C6 C8 N1 N2 . . . . 179.29(13) ?
C8 N1 N2 C9 . . . . 174.71(14) ?
N3 C9 N2 N1 . . . . 179.08(13) ?
C10 C9 N2 N1 . . . . -0.8(2) ?
N2 C9 N3 C13 . . . . -179.22(14) ?
C10 C9 N3 C13 . . . . 0.7(2) ?
C12 C13 N3 C9 . . . . -0.3(3) ?

loop_
_cod_related_entry_id
_cod_related_entry_database
_cod_related_entry_code
1 ChemSpider 4497032
